data_4310833
loop_
_publ_author_name
'Pauli Kofod'
'Pernille Harris'

_publ_section_title
;
 NMR Spectroscopic and X-ray Crystallographic Study of Methylcobalt(III)
 Compounds with Saturated Amine Ligands
;
_journal_name_full 'Inorganic Chemistry'
_journal_page_first 2680
_journal_page_last 2688
_journal_paper_doi 10.1021/ic0302682
_journal_volume 43
_journal_year 2004
_chemical_formula_sum 'C9 H25 Cl Co N7 O4'
_chemical_formula_weight 389.74
_chemical_name_systematic
;
  ?
;
_space_group_IT_number 14
_symmetry_cell_setting monoclinic
_symmetry_space_group_name_Hall '-P 2ybc'
_symmetry_space_group_name_H-M 'P 1 21/c 1'
_atom_sites_solution_hydrogens geom
_atom_sites_solution_primary direct
_atom_sites_solution_secondary difmap
_audit_creation_method SHELXL-97
_cell_angle_alpha 90.00
_cell_angle_beta 146.55(3)
_cell_angle_gamma 90.00
_cell_formula_units_Z 4
_cell_length_a 10.145(2)
_cell_length_b 22.277(3)
_cell_length_c 13.070(2)
_cell_measurement_temperature 122(2)
_cell_volume 1628.2(14)
_computing_cell_refinement 'DIRAX (Duisenberg, 1992)'
_computing_data_collection 'Collect (Nonius BV, 1997-2000)'
_computing_structure_refinement 'SHELXL-97 (Sheldrick, 1997)'
_computing_structure_solution 'SHELXS-97 (Sheldrick, 1990)'
_diffrn_ambient_temperature 122(1)
_diffrn_measured_fraction_theta_full 1.000
_diffrn_measured_fraction_theta_max 1.000
_diffrn_measurement_device_type KappaCCD
_diffrn_measurement_method '\q and \f scans'
_diffrn_radiation_monochromator graphite
_diffrn_radiation_source 'fine-focus sealed tube'
_diffrn_radiation_type MoK\a
_diffrn_radiation_wavelength 0.71070
_diffrn_reflns_av_R_equivalents 0.031
_diffrn_reflns_limit_h_max 13
_diffrn_reflns_limit_h_min -13
_diffrn_reflns_limit_k_max 28
_diffrn_reflns_limit_k_min -28
_diffrn_reflns_limit_l_max 9
_diffrn_reflns_limit_l_min -16
_diffrn_reflns_number 51968
_diffrn_reflns_theta_full 27.50
_diffrn_reflns_theta_max 27.50
_diffrn_reflns_theta_min 1.83
_exptl_absorpt_coefficient_mu 1.247
_exptl_absorpt_correction_T_max 0.946
_exptl_absorpt_correction_T_min 0.803
_exptl_absorpt_correction_type integration
_exptl_absorpt_process_details
;
Gaussian integration (Coppens, 1970)
;
_exptl_crystal_density_diffrn 1.590
_exptl_crystal_density_method 'not measured'
_exptl_crystal_F_000 816
_exptl_crystal_size_max 0.12
_exptl_crystal_size_mid 0.09
_exptl_crystal_size_min 0.075
_refine_diff_density_max 2.011
_refine_diff_density_min -0.776
_refine_diff_density_rms 0.156
_refine_ls_extinction_method none
_refine_ls_goodness_of_fit_ref 1.951
_refine_ls_hydrogen_treatment mixed
_refine_ls_matrix_type full
_refine_ls_number_parameters 199
_refine_ls_number_reflns 3744
_refine_ls_number_restraints 0
_refine_ls_restrained_S_all 1.951
_refine_ls_R_factor_all 0.0667
_refine_ls_R_factor_gt 0.0575
_refine_ls_shift/su_max 0.000
_refine_ls_shift/su_mean 0.000
_refine_ls_structure_factor_coef Fsqd
_refine_ls_weighting_details 'calc w=1/[\s^2^(Fo^2^)+(0.1000P)^2^+0.0000P] where P=(Fo^2^+2Fc^2^)/3'
_refine_ls_weighting_scheme calc
_refine_ls_wR_factor_gt 0.2037
_refine_ls_wR_factor_ref 0.2235
_reflns_number_gt 3459
_reflns_number_total 3744
_reflns_threshold_expression >2sigma(I)
_cod_data_source_file ic0302682_s1_3.cif
_cod_data_source_block shelxlpk64
_cod_original_cell_volume 1628.3(13)
_cod_database_code 4310833

loop_
_symmetry_equiv_pos_as_xyz
'x, y, z'
'-x, y+1/2, -z+1/2'
'-x, -y, -z'
'x, -y-1/2, z-1/2'

loop_
_atom_site_label
_atom_site_type_symbol
_atom_site_fract_x
_atom_site_fract_y
_atom_site_fract_z
_atom_site_U_iso_or_equiv
_atom_site_adp_type
_atom_site_occupancy
_atom_site_symmetry_multiplicity
_atom_site_calc_flag
_atom_site_refinement_flags
_atom_site_disorder_assembly
_atom_site_disorder_group
Co Co 0.52618(8) 0.11589(2) 0.19636(6) 0.0132(2) Uani 1 1 d . . .
C1 C 0.7574(7) 0.16187(17) 0.4299(5) 0.0192(8) Uani 1 1 d . . .
H11A H 0.6751 0.1805 0.4328 0.029 Uiso 1 1 calc R . .
H11B H 0.8314 0.1922 0.4364 0.029 Uiso 1 1 calc R . .
H11C H 0.8778 0.1352 0.5339 0.029 Uiso 1 1 calc R . .
N2 N 0.5912(6) 0.04200(14) 0.3180(5) 0.0221(7) Uani 1 1 d . . .
H22A H 0.5099 0.0121 0.2349 0.027 Uiso 1 1 calc R . .
H22B H 0.7476 0.0336 0.4115 0.027 Uiso 1 1 calc R . .
N3 N 0.2476(6) 0.13957(15) 0.1026(4) 0.0198(7) Uani 1 1 d . . .
H23 H 0.1225 0.1184 -0.0046 0.024 Uiso 1 1 calc R . .
N4 N 0.4532(5) 0.19055(15) 0.0721(4) 0.0185(7) Uani 1 1 d . . .
H24 H 0.5570 0.2187 0.1632 0.022 Uiso 1 1 calc R . .
N5 N 0.7899(6) 0.09265(16) 0.2757(4) 0.0213(7) Uani 1 1 d . . .
H25A H 0.9233 0.1107 0.3852 0.026 Uiso 1 1 calc R . .
H25B H 0.8121 0.0529 0.2973 0.026 Uiso 1 1 calc R . .
N6 N 0.2737(6) 0.06612(16) -0.0502(4) 0.0238(7) Uani 1 1 d . . .
N7 N 0.2175(5) 0.05306(14) -0.1702(4) 0.0183(7) Uani 1 1 d . . .
N8 N 0.1527(6) 0.04002(16) -0.2950(5) 0.0280(8) Uani 1 1 d . . .
C2 C 0.5388(8) 0.03828(19) 0.3950(6) 0.0255(9) Uani 1 1 d . . .
H12A H 0.6521 0.0630 0.5057 0.031 Uiso 1 1 calc R . .
H12B H 0.5584 -0.0029 0.4304 0.031 Uiso 1 1 calc R . .
C3 C 0.2446(8) 0.1257(2) 0.2111(6) 0.0269(9) Uani 1 1 d . . .
H13A H 0.0919 0.1375 0.1411 0.032 Uiso 1 1 calc R . .
H13B H 0.3690 0.1485 0.3259 0.032 Uiso 1 1 calc R . .
C5 C 0.7709(8) 0.1056(2) 0.1509(6) 0.0246(9) Uani 1 1 d . . .
H15A H 0.9180 0.0937 0.2126 0.030 Uiso 1 1 calc R . .
H15B H 0.6415 0.0821 0.0382 0.030 Uiso 1 1 calc R . .
C4 C 0.4787(8) 0.19123(19) -0.0245(6) 0.0252(9) Uani 1 1 d . . .
H14A H 0.4503 0.2316 -0.0679 0.030 Uiso 1 1 calc R . .
H14B H 0.3591 0.1651 -0.1319 0.030 Uiso 1 1 calc R . .
C6 C 0.2846(8) 0.0593(2) 0.2546(6) 0.0307(9) Uani 1 1 d . . .
H16A H 0.1732 0.0368 0.1404 0.037 Uiso 1 1 calc R . .
H16B H 0.2494 0.0501 0.3028 0.037 Uiso 1 1 calc R . .
C7 C 0.1870(7) 0.20323(17) 0.0426(6) 0.0229(8) Uani 1 1 d . . .
H17A H 0.2954 0.2297 0.1491 0.027 Uiso 1 1 calc R . .
H17B H 0.0249 0.2119 -0.0406 0.027 Uiso 1 1 calc R . .
C8 C 0.2113(7) 0.21181(19) -0.0551(5) 0.0252(9) Uani 1 1 d . . .
H18A H 0.0896 0.1889 -0.1696 0.030 Uiso 1 1 calc R . .
H18B H 0.1924 0.2539 -0.0848 0.030 Uiso 1 1 calc R . .
C9 C 0.7257(8) 0.1708(2) 0.1021(6) 0.0286(9) Uani 1 1 d . . .
H19A H 0.7442 0.1786 0.0415 0.034 Uiso 1 1 calc R . .
H19B H 0.8450 0.1942 0.2154 0.034 Uiso 1 1 calc R . .
Cl Cl 0.56136(19) 0.36605(5) 0.20292(14) 0.0298(3) Uani 1 1 d . . .
O1 O 0.6192(6) 0.30731(13) 0.2801(4) 0.0305(7) Uani 1 1 d . . .
O2 O 0.6937(8) 0.3761(2) 0.1959(6) 0.0600(13) Uani 1 1 d . . .
O3 O 0.6368(8) 0.41043(17) 0.3252(5) 0.0568(12) Uani 1 1 d . . .
O4 O 0.3155(7) 0.37194(19) 0.0229(5) 0.0551(11) Uani 1 1 d . . .

loop_
_atom_site_aniso_label
_atom_site_aniso_U_11
_atom_site_aniso_U_22
_atom_site_aniso_U_33
_atom_site_aniso_U_23
_atom_site_aniso_U_13
_atom_site_aniso_U_12
Co 0.0135(3) 0.0124(3) 0.0129(3) -0.00224(15) 0.0109(3) -0.00106(16)
C1 0.0196(17) 0.0151(17) 0.0137(16) -0.0034(13) 0.0122(16) -0.0014(13)
N2 0.0305(18) 0.0193(16) 0.0211(16) -0.0007(12) 0.0224(16) 0.0004(13)
N3 0.0202(16) 0.0190(17) 0.0196(15) -0.0018(12) 0.0165(14) -0.0001(12)
N4 0.0150(14) 0.0181(15) 0.0144(14) 0.0012(11) 0.0108(13) 0.0011(11)
N5 0.0165(15) 0.0256(17) 0.0164(15) -0.0036(13) 0.0128(14) -0.0013(13)
N6 0.0207(16) 0.0287(18) 0.0193(16) -0.0079(13) 0.0162(15) -0.0060(14)
N7 0.0128(14) 0.0161(15) 0.0152(14) -0.0028(11) 0.0097(13) -0.0002(11)
N8 0.0296(19) 0.0252(18) 0.0227(17) -0.0039(13) 0.0207(17) 0.0015(14)
C2 0.041(2) 0.021(2) 0.029(2) 0.0020(15) 0.032(2) 0.0004(17)
C3 0.028(2) 0.033(2) 0.028(2) -0.0007(17) 0.025(2) 0.0014(17)
C5 0.024(2) 0.031(2) 0.026(2) -0.0067(16) 0.0223(19) -0.0041(16)
C4 0.033(2) 0.024(2) 0.0220(19) -0.0005(15) 0.0237(19) -0.0046(16)
C6 0.038(2) 0.028(2) 0.034(2) -0.0026(18) 0.031(2) -0.0051(19)
C7 0.0246(19) 0.0167(18) 0.0273(19) 0.0013(15) 0.0216(18) 0.0035(15)
C8 0.0174(18) 0.025(2) 0.0196(18) 0.0076(15) 0.0130(17) 0.0076(15)
C9 0.035(2) 0.031(2) 0.035(2) -0.0073(17) 0.032(2) -0.0115(18)
Cl 0.0299(6) 0.0245(6) 0.0269(6) 0.0052(4) 0.0222(5) 0.0040(4)
O1 0.0353(17) 0.0177(14) 0.0280(15) 0.0016(11) 0.0245(15) 0.0009(12)
O2 0.046(2) 0.095(3) 0.049(2) 0.029(2) 0.041(2) 0.014(2)
O3 0.081(3) 0.0276(19) 0.044(2) 0.0034(16) 0.049(2) 0.0060(19)
O4 0.032(2) 0.057(3) 0.040(2) 0.0132(18) 0.0234(19) 0.0070(17)

loop_
_atom_type_symbol
_atom_type_description
_atom_type_scat_dispersion_real
_atom_type_scat_dispersion_imag
_atom_type_scat_source
Co Co 0.3494 0.9721 'International Tables Vol C Tables 4.2.6.8 and 6.1.1.4'
C C 0.0033 0.0016 'International Tables Vol C Tables 4.2.6.8 and 6.1.1.4'
H H 0.0000 0.0000 'International Tables Vol C Tables 4.2.6.8 and 6.1.1.4'
N N 0.0061 0.0033 'International Tables Vol C Tables 4.2.6.8 and 6.1.1.4'
Cl Cl 0.1484 0.1585 'International Tables Vol C Tables 4.2.6.8 and 6.1.1.4'
O O 0.0106 0.0060 'International Tables Vol C Tables 4.2.6.8 and 6.1.1.4'

loop_
_exptl_crystal_face_index_h
_exptl_crystal_face_index_k
_exptl_crystal_face_index_l
_exptl_crystal_face_perp_dist
0 -1 0 0.050000
0 1 0 0.040000
1 0 1 0.045000
-1 0 -1 0.030000
0 -1 4 0.060000
0 1 -4 0.060000

loop_
_geom_angle_atom_site_label_1
_geom_angle_atom_site_label_2
_geom_angle_atom_site_label_3
_geom_angle
_geom_angle_site_symmetry_1
_geom_angle_site_symmetry_3
_geom_angle_publ_flag
N5 Co C1 89.01(15) . . ?
N5 Co N2 87.84(15) . . ?
C1 Co N2 91.12(14) . . ?
N5 Co N4 93.82(14) . . ?
C1 Co N4 88.94(14) . . ?
N2 Co N4 178.33(14) . . ?
N5 Co N3 177.09(13) . . ?
C1 Co N3 93.39(15) . . ?
N2 Co N3 93.75(14) . . ?
N4 Co N3 84.58(13) . . ?
N5 Co N6 92.94(13) . . ?
C1 Co N6 177.55(15) . . ?
N2 Co N6 87.48(13) . . ?
N4 Co N6 92.40(14) . . ?
N3 Co N6 84.71(13) . . ?
Co C1 H11A 109.5 . . ?
Co C1 H11B 109.5 . . ?
H11A C1 H11B 109.5 . . ?
Co C1 H11C 109.5 . . ?
H11A C1 H11C 109.5 . . ?
H11B C1 H11C 109.5 . . ?
C2 N2 Co 121.6(3) . . ?
C2 N2 H22A 106.9 . . ?
Co N2 H22A 106.9 . . ?
C2 N2 H22B 106.9 . . ?
Co N2 H22B 106.9 . . ?
H22A N2 H22B 106.7 . . ?
C3 N3 C7 112.1(3) . . ?
C3 N3 Co 120.5(3) . . ?
C7 N3 Co 109.1(2) . . ?
C3 N3 H23 104.5 . . ?
C7 N3 H23 104.5 . . ?
Co N3 H23 104.5 . . ?
C8 N4 C4 110.1(3) . . ?
C8 N4 Co 108.8(2) . . ?
C4 N4 Co 119.6(2) . . ?
C8 N4 H24 105.8 . . ?
C4 N4 H24 105.8 . . ?
Co N4 H24 105.8 . . ?
C5 N5 Co 119.4(3) . . ?
C5 N5 H25A 107.5 . . ?
Co N5 H25A 107.5 . . ?
C5 N5 H25B 107.5 . . ?
Co N5 H25B 107.5 . . ?
H25A N5 H25B 107.0 . . ?
N7 N6 Co 142.5(3) . . ?
N6 N7 N8 177.6(4) . . ?
N2 C2 C6 111.7(3) . . ?
N2 C2 H12A 109.3 . . ?
C6 C2 H12A 109.3 . . ?
N2 C2 H12B 109.3 . . ?
C6 C2 H12B 109.3 . . ?
H12A C2 H12B 107.9 . . ?
N3 C3 C6 110.6(3) . . ?
N3 C3 H13A 109.5 . . ?
C6 C3 H13A 109.5 . . ?
N3 C3 H13B 109.5 . . ?
C6 C3 H13B 109.5 . . ?
H13A C3 H13B 108.1 . . ?
C9 C5 N5 111.5(3) . . ?
C9 C5 H15A 109.3 . . ?
N5 C5 H15A 109.3 . . ?
C9 C5 H15B 109.3 . . ?
N5 C5 H15B 109.3 . . ?
H15A C5 H15B 108.0 . . ?
N4 C4 C9 111.7(3) . . ?
N4 C4 H14A 109.3 . . ?
C9 C4 H14A 109.3 . . ?
N4 C4 H14B 109.3 . . ?
C9 C4 H14B 109.3 . . ?
H14A C4 H14B 107.9 . . ?
C3 C6 C2 113.8(4) . . ?
C3 C6 H16A 108.8 . . ?
C2 C6 H16A 108.8 . . ?
C3 C6 H16B 108.8 . . ?
C2 C6 H16B 108.8 . . ?
H16A C6 H16B 107.7 . . ?
N3 C7 C8 106.3(3) . . ?
N3 C7 H17A 110.5 . . ?
C8 C7 H17A 110.5 . . ?
N3 C7 H17B 110.5 . . ?
C8 C7 H17B 110.5 . . ?
H17A C7 H17B 108.7 . . ?
N4 C8 C7 107.4(3) . . ?
N4 C8 H18A 110.2 . . ?
C7 C8 H18A 110.2 . . ?
N4 C8 H18B 110.2 . . ?
C7 C8 H18B 110.2 . . ?
H18A C8 H18B 108.5 . . ?
C5 C9 C4 113.3(3) . . ?
C5 C9 H19A 108.9 . . ?
C4 C9 H19A 108.9 . . ?
C5 C9 H19B 108.9 . . ?
C4 C9 H19B 108.9 . . ?
H19A C9 H19B 107.7 . . ?
O4 Cl O2 109.0(3) . . ?
O4 Cl O3 110.5(3) . . ?
O2 Cl O3 107.7(3) . . ?
O4 Cl O1 111.9(2) . . ?
O2 Cl O1 109.2(2) . . ?
O3 Cl O1 108.5(2) . . ?

loop_
_geom_bond_atom_site_label_1
_geom_bond_atom_site_label_2
_geom_bond_distance
_geom_bond_site_symmetry_2
_geom_bond_publ_flag
Co N5 1.967(4) . ?
Co C1 1.980(3) . ?
Co N2 1.980(3) . ?
Co N4 1.987(3) . ?
Co N3 1.996(4) . ?
Co N6 2.098(3) . ?
C1 H11A 0.9600 . ?
C1 H11B 0.9600 . ?
C1 H11C 0.9600 . ?
N2 C2 1.482(6) . ?
N2 H22A 0.9000 . ?
N2 H22B 0.9000 . ?
N3 C3 1.477(6) . ?
N3 C7 1.483(5) . ?
N3 H23 0.9100 . ?
N4 C8 1.484(5) . ?
N4 C4 1.484(6) . ?
N4 H24 0.9100 . ?
N5 C5 1.502(6) . ?
N5 H25A 0.9000 . ?
N5 H25B 0.9000 . ?
N6 N7 1.173(4) . ?
N7 N8 1.178(5) . ?
C2 C6 1.530(6) . ?
C2 H12A 0.9700 . ?
C2 H12B 0.9700 . ?
C3 C6 1.515(6) . ?
C3 H13A 0.9700 . ?
C3 H13B 0.9700 . ?
C5 C9 1.495(6) . ?
C5 H15A 0.9700 . ?
C5 H15B 0.9700 . ?
C4 C9 1.519(6) . ?
C4 H14A 0.9700 . ?
C4 H14B 0.9700 . ?
C6 H16A 0.9700 . ?
C6 H16B 0.9700 . ?
C7 C8 1.500(6) . ?
C7 H17A 0.9700 . ?
C7 H17B 0.9700 . ?
C8 H18A 0.9700 . ?
C8 H18B 0.9700 . ?
C9 H19A 0.9700 . ?
C9 H19B 0.9700 . ?
Cl O4 1.408(4) . ?
Cl O2 1.437(4) . ?
Cl O3 1.441(4) . ?
Cl O1 1.444(3) . ?
